data_4063240
loop_
_publ_author_name
'Murray V. Baker'
'David H. Brown'
'Valerie J. Hesler'
'Brian W. Skelton'
'Allan H. White'

_publ_section_title
;
 Synthesis of a Bis(N-heterocyclic carbene)palladium Complex via
 Oxidative Addition of a C-C Bond in a Biimidazolium Ion
;
_journal_name_full Organometallics
_journal_page_first 250
_journal_page_last 252
_journal_paper_doi 10.1021/om0610546
_journal_volume 26
_journal_year 2007
_chemical_formula_moiety 'C22 H20 N4, 2Br, C3 H6 O'
_chemical_formula_sum 'C25 H26 Br2 N4 O'
_chemical_formula_weight 558.32
_space_group_crystal_system triclinic
_space_group_IT_number 2
_space_group_name_Hall '-P 1'
_space_group_name_H-M_alt 'P -1'
_cell_angle_alpha 80.957(3)
_cell_angle_beta 86.821(3)
_cell_angle_gamma 75.278(3)
_cell_formula_units_Z 2
_cell_length_a 9.9690(10)
_cell_length_b 10.2860(10)
_cell_length_c 11.9850(10)
_cell_measurement_reflns_used 4372
_cell_measurement_temperature 150(2)
_cell_measurement_theta_max 33.5
_cell_measurement_theta_min 2.49
_cell_volume 1173.7(2)
_computing_cell_refinement 'Siemens SAINT (Siemens, 1995)'
_computing_data_collection 'Siemens SMART (Siemens, 1995)'
_computing_data_reduction 'xtal ADDREF SORTRF'
_computing_molecular_graphics xtal
_computing_publication_material 'xtal BONDLA CIFIO'
_computing_structure_refinement 'xtal CRYLSQ'
_computing_structure_solution xtal
_diffrn_ambient_temperature 150(2)
_diffrn_measured_fraction_theta_full 1.0
_diffrn_measured_fraction_theta_max 1.0
_diffrn_measurement_device_type
;
Bruker SMART CCD diffractometer
;
_diffrn_measurement_method '\w scans'
_diffrn_radiation_detector 'CCD area detector'
_diffrn_radiation_monochromator graphite
_diffrn_radiation_source 'sealed tube'
_diffrn_radiation_type 'Mo K\a'
_diffrn_radiation_wavelength .71073
_diffrn_reflns_av_R_equivalents .038
_diffrn_reflns_av_sigmaI/netI .124
_diffrn_reflns_limit_h_max 16
_diffrn_reflns_limit_h_min -16
_diffrn_reflns_limit_k_max 16
_diffrn_reflns_limit_k_min -16
_diffrn_reflns_limit_l_max 19
_diffrn_reflns_limit_l_min -19
_diffrn_reflns_number 20859
_diffrn_reflns_theta_full 35.0
_diffrn_reflns_theta_max 35.
_diffrn_reflns_theta_min 1.72
_diffrn_standards_decay_% 0
_diffrn_standards_number 0
_exptl_absorpt_coefficient_mu 3.479
_exptl_absorpt_correction_T_max 1
_exptl_absorpt_correction_T_min .70
_exptl_absorpt_correction_type multi-scan
_exptl_absorpt_process_details
;
 SADABS; Sheldrick, 1996
;
_exptl_crystal_colour colourless
_exptl_crystal_density_diffrn 1.58
_exptl_crystal_density_method 'not measured'
_exptl_crystal_description prism
_exptl_crystal_F_000 564
_exptl_crystal_size_max .32
_exptl_crystal_size_mid .22
_exptl_crystal_size_min .15
_refine_diff_density_max 1.712
_refine_diff_density_min -.978
_refine_ls_extinction_method none
_refine_ls_goodness_of_fit_all 1.038
_refine_ls_goodness_of_fit_ref 1.038
_refine_ls_hydrogen_treatment noref
_refine_ls_matrix_type full
_refine_ls_number_constraints 0
_refine_ls_number_parameters 289
_refine_ls_number_reflns 10267
_refine_ls_number_restraints 0
_refine_ls_R_factor_all .093
_refine_ls_R_factor_gt .045
_refine_ls_shift/su_max .024
_refine_ls_shift/su_mean .001
_refine_ls_structure_factor_coef Fsqd
_refine_ls_weighting_details
;
w=1/(sig^2^(F^2^) + 6F^2^)
;
_refine_ls_weighting_scheme calc
_refine_ls_wR_factor_all .114
_refine_ls_wR_factor_ref .114
_reflns_d_resolution_high .618
_reflns_d_resolution_low 11.807
_reflns_Friedel_coverage 0
_reflns_limit_h_max 16
_reflns_limit_h_min 0
_reflns_limit_k_max 16
_reflns_limit_k_min -15
_reflns_limit_l_max 19
_reflns_limit_l_min -19
_reflns_number_gt 6546
_reflns_number_total 10267
_reflns_threshold_expression 'I > 2.00 sig(I)'
_cod_original_sg_symbol_Hall -p_1
_cod_original_sg_symbol_H-M P_-1
_cod_original_formula_sum 'C25 H26 Br2 N4 O1'
_cod_database_code 4063240

loop_
_space_group_symop_id
_space_group_symop_operation_xyz
1 +x,+y,+z
2 -x,-y,-z

loop_
_atom_site_label
_atom_site_fract_x
_atom_site_fract_y
_atom_site_fract_z
_atom_site_U_iso_or_equiv
_atom_site_adp_type
_atom_site_occupancy
Br1 .63884(3) .14394(3) .11309(3) .02461(17) Uani 1.00000
Br2 .67970(3) .17628(3) .50950(3) .02597(18) Uani 1.00000
C1 .2490(3) .4780(3) .5728(2) .0202(15) Uani 1.00000
C11 .3061(3) .4271(3) .6912(2) .0195(14) Uani 1.00000
C12 .3451(3) .2914(3) .7460(2) .0201(15) Uani 1.00000
C13 .3810(3) .2664(3) .8595(3) .0269(18) Uani 1.00000
C14 .3774(4) .3716(3) .9207(3) .030(2) Uani 1.00000
C15 .3379(3) .5048(3) .8674(3) .029(2) Uani 1.00000
C16 .3049(3) .5310(3) .7536(3) .0229(16) Uani 1.00000
C2 .3479(3) .1422(3) .3101(2) .0224(16) Uani 1.00000
N21 .3163(2) .4069(2) .4792(2) .0186(12) Uani 1.00000
C22 .2903(3) .2941(3) .4548(2) .0182(14) Uani 1.00000
N23 .3454(2) .2683(2) .3548(2) .0190(13) Uani 1.00000
C24 .4112(3) .3683(3) .3128(2) .0213(15) Uani 1.00000
C25 .3916(3) .4555(3) .3899(2) .0220(15) Uani 1.00000
C3 .0268(3) .2410(3) .3849(2) .0205(15) Uani 1.00000
C31 .0835(3) .1789(3) .2798(2) .0184(14) Uani 1.00000
C32 .2238(3) .1468(3) .2425(2) .0206(15) Uani 1.00000
C33 .2528(3) .1059(3) .1363(3) .0255(18) Uani 1.00000
C34 .1507(3) .0964(4) .0668(3) .030(2) Uani 1.00000
C35 .0142(3) .1280(3) .1037(3) .0270(18) Uani 1.00000
C36 -.0179(3) .1686(3) .2089(3) .0232(16) Uani 1.00000
C4 .3620(3) .1668(3) .6898(2) .0204(15) Uani 1.00000
N41 .0966(2) .1834(2) .4939(2) .0194(13) Uani 1.00000
C42 .2104(3) .2134(3) .5248(2) .0195(14) Uani 1.00000
N43 .2379(2) .1608(2) .6317(2) .0195(13) Uani 1.00000
C44 .1383(3) .0936(3) .6719(2) .0217(15) Uani 1.00000
C45 .0490(3) .1093(3) .5858(2) .0222(16) Uani 1.00000
C01 .1756(4) .7150(4) .2057(3) .039(2) Uani 1.00000
C02 .0941(3) .6098(4) .2343(3) .033(2) Uani 1.00000
O02 .0657(3) .5699(3) .3314(2) .0348(16) Uani 1.00000
C03 .0488(5) .5553(5) .1379(4) .051(3) Uani 1.00000
H13 .40812 .17560 .89665 .03100 Uiso 1.00000
H14 .40082 .35147 .99882 .03400 Uiso 1.00000
H15 .33215 .57852 .90933 .03400 Uiso 1.00000
H16 .28040 .62345 .71663 .02600 Uiso 1.00000
H2a .42914 .12036 .26328 .02500 Uiso 1.00000
H2b .35454 .07004 .37241 .02500 Uiso 1.00000
H24 .46084 .37558 .24204 .02400 Uiso 1.00000
H25 .42317 .53734 .38265 .02500 Uiso 1.00000
H33 .34774 .08410 .11133 .02900 Uiso 1.00000
H34 .17480 .06787 -.00547 .03400 Uiso 1.00000
H35 -.05767 .12326 .05645 .03100 Uiso 1.00000
H36 -.11266 .19130 .23266 .02600 Uiso 1.00000
H4a .43610 .16464 .63474 .02400 Uiso 1.00000
H4b .38695 .08815 .74513 .02400 Uiso 1.00000
H44 .13130 .04540 .74566 .02400 Uiso 1.00000
H45 -.03200 .07502 .58900 .02500 Uiso 1.00000
H1a .25375 .57063 .55444 .02300 Uiso 1.00000
H1b .15439 .47481 .57578 .02300 Uiso 1.00000
H3a -.06685 .23536 .39410 .02300 Uiso 1.00000
H3b .02890 .33451 .36976 .02300 Uiso 1.00000
H01a .20855 .73518 .27358 .05700 Uiso 1.00000
H01b .12044 .79735 .16658 .05700 Uiso 1.00000
H01c .25416 .68346 .15930 .05700 Uiso 1.00000
H03a .00924 .62741 .08051 .07400 Uiso 1.00000
H03b -.01898 .50542 .16391 .07400 Uiso 1.00000
H03c .12607 .49543 .10687 .07400 Uiso 1.00000

loop_
_atom_site_aniso_label
_atom_site_aniso_U_11
_atom_site_aniso_U_22
_atom_site_aniso_U_33
_atom_site_aniso_U_12
_atom_site_aniso_U_13
_atom_site_aniso_U_23
Br1 .02078(12) .02418(13) .02695(14) -.00454(10) .00258(10) -.00078(10)
Br2 .02016(12) .02283(13) .03202(15) -.00471(10) .00237(10) .00266(11)
C1 .0174(10) .0188(11) .0229(12) -.0029(8) .0014(9) -.0021(9)
C11 .0151(10) .0176(10) .0244(12) -.0035(8) .0021(9) -.0011(9)
C12 .0196(11) .0174(10) .0226(12) -.0050(9) .0019(9) -.0011(9)
C13 .0291(14) .0230(13) .0270(14) -.0055(11) -.0026(11) .0005(10)
C14 .0345(16) .0301(15) .0235(14) -.0051(12) -.0030(11) -.0024(11)
C15 .0315(15) .0275(14) .0281(14) -.0093(12) .0021(12) -.0063(11)
C16 .0212(12) .0197(11) .0265(13) -.0043(9) .0031(10) -.0023(10)
C2 .0199(11) .0206(11) .0244(12) -.0017(9) .0044(9) -.0033(9)
N21 .0158(9) .0161(9) .0227(10) -.0043(7) .0015(8) .0008(8)
C22 .0167(10) .0162(10) .0203(11) -.0041(8) .0036(8) -.0005(8)
N23 .0156(9) .0192(10) .0212(10) -.0048(7) .0021(7) -.0003(8)
C24 .0170(11) .0228(12) .0226(12) -.0068(9) .0025(9) .0030(9)
C25 .0190(11) .0241(12) .0219(12) -.0080(9) -.0009(9) .0037(9)
C3 .0183(11) .0190(11) .0230(12) -.0028(9) .0026(9) -.0032(9)
C31 .0182(10) .0146(10) .0212(11) -.0034(8) .0026(9) -.0011(8)
C32 .0191(11) .0182(11) .0241(12) -.0051(9) .0039(9) -.0030(9)
C33 .0253(13) .0281(14) .0245(13) -.0088(11) .0072(10) -.0075(11)
C34 .0305(15) .0351(16) .0264(14) -.0105(12) .0060(11) -.0109(12)
C35 .0273(14) .0308(14) .0255(14) -.0104(11) .0015(11) -.0077(11)
C36 .0222(12) .0198(11) .0274(13) -.0056(9) .0015(10) -.0029(10)
C4 .0183(11) .0175(11) .0237(12) -.0042(9) .0017(9) .0009(9)
N41 .0190(10) .0174(9) .0214(10) -.0046(8) .0049(8) -.0029(8)
C42 .0194(11) .0166(10) .0222(12) -.0054(9) .0036(9) -.0016(9)
N43 .0184(9) .0166(9) .0222(10) -.0037(7) .0034(8) -.0015(8)
C44 .0224(12) .0192(11) .0223(12) -.0063(9) .0060(9) -.0001(9)
C45 .0225(12) .0225(12) .0225(12) -.0091(10) .0066(9) -.0024(9)
C01 .042(2) .0376(18) .0361(18) -.0118(15) .0051(15) .0026(14)
C02 .0265(14) .0304(15) .0345(17) -.0011(12) .0012(12) .0033(12)
O02 .0295(11) .0348(12) .0350(13) -.0060(10) .0023(9) .0057(10)
C03 .059(3) .056(3) .041(2) -.022(2) -.003(2) -.001(2)

loop_
_atom_type_symbol
_atom_type_oxidation_number
_atom_type_number_in_cell
_atom_type_scat_dispersion_real
_atom_type_scat_dispersion_imag
_atom_type_scat_source
C 0 50 .002 .002 'Int Tables Vol IV Tables 2.2B and 2.3.1'
H 0 52 0 0 'Int Tables Vol IV Tables 2.2B and 2.3.1'
Br 0 4 -.374 2.456 'Int Tables Vol IV Tables 2.2B and 2.3.1'
N 0 8 .004 .003 'Int Tables Vol IV Tables 2.2B and 2.3.1'
O 0 2 .008 .006 'Int Tables Vol IV Tables 2.2B and 2.3.1'

loop_
_geom_angle_atom_site_label_1
_geom_angle_atom_site_label_2
_geom_angle_atom_site_label_3
_geom_angle
C11 C1 N21 118.6(2)
C11 C1 H1a 107.0
C11 C1 H1b 107.3
N21 C1 H1a 107.3
N21 C1 H1b 107.3
H1a C1 H1b 108.9
C1 C11 C12 127.8(3)
C1 C11 C16 113.6(2)
C12 C11 C16 118.3(3)
C11 C12 C13 119.1(3)
C11 C12 C4 125.3(3)
C13 C12 C4 115.4(2)
C12 C13 C14 121.8(3)
C12 C13 H13 119.6
C14 C13 H13 118.6
C13 C14 C15 119.2(3)
C13 C14 H14 119.9
C15 C14 H14 120.8
C14 C15 C16 119.6(3)
C14 C15 H15 120.0
C16 C15 H15 120.4
C11 C16 C15 122.0(3)
C11 C16 H16 118.9
C15 C16 H16 119.1
N23 C2 C32 115.3(2)
N23 C2 H2a 108.7
N23 C2 H2b 108.4
C32 C2 H2a 108.3
C32 C2 H2b 107.9
H2a C2 H2b 108.1
C1 N21 C22 124.0(2)
C1 N21 C25 127.5(2)
C22 N21 C25 107.2(2)
N21 C22 N23 110.2(2)
N21 C22 C42 125.2(2)
N23 C22 C42 124.6(3)
C2 N23 C22 123.0(2)
C2 N23 C24 128.6(2)
C22 N23 C24 107.9(3)
N23 C24 C25 107.0(2)
N23 C24 H24 126.4
C25 C24 H24 126.6
N21 C25 C24 107.7(3)
N21 C25 H25 126.1
C24 C25 H25 126.1
C31 C3 N41 119.1(2)
C31 C3 H3a 106.9
C31 C3 H3b 106.8
N41 C3 H3a 107.7
N41 C3 H3b 107.1
H3a C3 H3b 109.0
C3 C31 C32 126.8(3)
C3 C31 C36 114.2(2)
C32 C31 C36 118.5(3)
C2 C32 C31 126.1(3)
C2 C32 C33 115.7(2)
C31 C32 C33 118.0(3)
C32 C33 C34 122.7(3)
C32 C33 H33 117.9
C34 C33 H33 119.4
C33 C34 C35 118.9(3)
C33 C34 H34 120.2
C35 C34 H34 120.9
C34 C35 C36 119.8(3)
C34 C35 H35 120.0
C36 C35 H35 120.2
C31 C36 C35 122.1(3)
C31 C36 H36 119.2
C35 C36 H36 118.7
C12 C4 N43 114.7(2)
C12 C4 H4a 108.4
C12 C4 H4b 108.9
N43 C4 H4a 107.8
N43 C4 H4b 108.4
H4a C4 H4b 108.4
C3 N41 C42 123.8(2)
C3 N41 C45 127.9(3)
C42 N41 C45 107.6(2)
C22 C42 N41 125.8(2)
C22 C42 N43 124.3(3)
N41 C42 N43 109.9(2)
C4 N43 C42 123.8(2)
C4 N43 C44 128.0(2)
C42 N43 C44 108.0(2)
N43 C44 C45 107.0(2)
N43 C44 H44 127.3
C45 C44 H44 125.7
N41 C45 C44 107.4(3)
N41 C45 H45 126.3
C44 C45 H45 126.3
C02 C01 H01a 110.4
C02 C01 H01b 111.3
C02 C01 H01c 110.8
H01a C01 H01b 108.1
H01a C01 H01c 108.0
H01b C01 H01c 108.3
C01 C02 O02 121.7(4)
C01 C02 C03 117.3(3)
O02 C02 C03 121.0(4)
C02 C03 H03a 110.4
C02 C03 H03b 109.9
C02 C03 H03c 110.1
H03a C03 H03b 108.9
H03a C03 H03c 109.1
H03b C03 H03c 108.4

loop_
_geom_bond_atom_site_label_1
_geom_bond_atom_site_label_2
_geom_bond_distance
C1 C11 1.522(4)
C1 N21 1.473(4)
C1 H1a .956
C1 H1b .951
C11 C12 1.412(4)
C11 C16 1.394(4)
C12 C13 1.393(4)
C12 C4 1.508(4)
C13 C14 1.392(5)
C13 H13 .948
C14 C15 1.385(4)
C14 H14 .955
C15 C16 1.389(4)
C15 H15 .963
C16 H16 .960
C2 N23 1.474(4)
C2 C32 1.502(4)
C2 H2a .958
C2 H2b .959
N21 C22 1.330(4)
N21 C25 1.376(4)
C22 N23 1.328(4)
C22 C42 1.438(4)
N23 C24 1.373(4)
C24 C25 1.359(4)
C24 H24 .960
C25 H25 .961
C3 C31 1.518(4)
C3 N41 1.480(4)
C3 H3a .949
C3 H3b .956
C31 C32 1.417(4)
C31 C36 1.391(4)
C32 C33 1.395(4)
C33 C34 1.382(5)
C33 H33 .958
C34 C35 1.381(5)
C34 H34 .957
C35 C36 1.385(5)
C35 H35 .953
C36 H36 .952
C4 N43 1.471(4)
C4 H4a .961
C4 H4b .951
N41 C42 1.334(4)
N41 C45 1.371(4)
C42 N43 1.325(3)
N43 C44 1.373(4)
C44 C45 1.364(4)
C44 H44 .952
C45 H45 .957
C01 C02 1.499(6)
C01 H01a .964
C01 H01b .952
C01 H01c .952
C02 O02 1.215(4)
C02 C03 1.499(7)
C03 H03a .948
C03 H03b .958
C03 H03c .954

loop_
_cod_related_entry_id
_cod_related_entry_database
_cod_related_entry_code
1 ChemSpider 30659629
